data_7038738
loop_
_publ_author_name
'Lin, Lin'
'Zhang, Ying-Ying'
'Lin, Yue-Jian'
'Jin, Guo-Xin'

_publ_section_title
;
 Half-sandwich rhodium and iridium metallamacrocycles constructed via C-H
 activation.
;
_journal_issue 16
_journal_name_full 'Dalton transactions (Cambridge, England : 2003)'
_journal_page_first 7014
_journal_page_last 7021
_journal_paper_doi 10.1039/c5dt04777c
_journal_volume 45
_journal_year 2016
_chemical_formula_sum 'C88 H130 F12 N6 O30 Rh4 S4'
_chemical_formula_weight 2519.85
_chemical_name_systematic
; 
 ? 
;
_space_group_crystal_system monoclinic
_space_group_IT_number 5
_space_group_name_Hall 'C 2y'
_space_group_name_H-M_alt 'C 1 2 1'
_symmetry_space_group_name_Hall 'C 2y'
_symmetry_space_group_name_H-M 'C 1 2 1'
_atom_sites_solution_hydrogens geom
_audit_creation_method SHELXL-2013
_audit_update_record
;
2016-02-01 deposited with the CCDC.
2016-03-09 downloaded from the CCDC.
;
_cell_angle_alpha 90
_cell_angle_beta 112.280(3)
_cell_angle_gamma 90
_cell_formula_units_Z 2
_cell_length_a 29.337(5)
_cell_length_b 14.113(2)
_cell_length_c 14.318(2)
_cell_measurement_reflns_used 6090
_cell_measurement_temperature 173(2)
_cell_measurement_theta_max 25.78
_cell_measurement_theta_min 2.43
_cell_volume 5485.5(14)
_computing_cell_refinement 'Bruker SAINT'
_computing_data_collection 'Bruker APEX2'
_computing_data_reduction 'Bruker SAINT'
_computing_molecular_graphics 'Bruker SHELXTL'
_computing_publication_material 'Bruker SHELXTL'
_computing_structure_refinement 'SHELXL-2013 (Sheldrick, 2013)'
_computing_structure_solution 'SHELXS-97 (Sheldrick, 2008)'
_diffrn_ambient_temperature 173(2)
_diffrn_measured_fraction_theta_full 0.995
_diffrn_measured_fraction_theta_max 0.990
_diffrn_measurement_device_type 'Bruker APEX-II CCD'
_diffrn_measurement_method '\f and \w scans'
_diffrn_radiation_type MoK\a
_diffrn_radiation_wavelength 0.71073
_diffrn_reflns_av_R_equivalents 0.0368
_diffrn_reflns_av_unetI/netI 0.0685
_diffrn_reflns_Laue_measured_fraction_full 0.995
_diffrn_reflns_Laue_measured_fraction_max 0.990
_diffrn_reflns_limit_h_max 35
_diffrn_reflns_limit_h_min -36
_diffrn_reflns_limit_k_max 17
_diffrn_reflns_limit_k_min -17
_diffrn_reflns_limit_l_max 17
_diffrn_reflns_limit_l_min -17
_diffrn_reflns_number 18510
_diffrn_reflns_point_group_measured_fraction_full 0.978
_diffrn_reflns_point_group_measured_fraction_max 0.970
_diffrn_reflns_theta_full 25.242
_diffrn_reflns_theta_max 26.604
_diffrn_reflns_theta_min 1.500
_exptl_absorpt_coefficient_mu 0.762
_exptl_absorpt_correction_T_max 0.745
_exptl_absorpt_correction_T_min 0.617
_exptl_absorpt_correction_type multi-scan
_exptl_absorpt_process_details sadabs
_exptl_crystal_colour orange
_exptl_crystal_density_diffrn 1.526
_exptl_crystal_description block
_exptl_crystal_F_000 2584
_exptl_crystal_size_max 0.450
_exptl_crystal_size_mid 0.200
_exptl_crystal_size_min 0.100
_platon_squeeze_details
; 
 In asymmetric unit of this data, there were disordered 
 solvents (four methanol and three water molecules) which 
 could not be restrained properly. Therefore,  SQUEEZE 
 algorithm was used to omit them. 
;
_refine_diff_density_max 0.932
_refine_diff_density_min -0.693
_refine_diff_density_rms 0.123
_refine_ls_abs_structure_details
; 
 Flack x determined using 3437 quotients [(I+)-(I-)]/[(I+)+(I-)] 
 (Parsons and Flack (2004), Acta Cryst. A60, s61). 
;
_refine_ls_abs_structure_Flack 0.00(2)
_refine_ls_extinction_method none
_refine_ls_goodness_of_fit_ref 0.964
_refine_ls_hydrogen_treatment constr
_refine_ls_matrix_type full
_refine_ls_number_parameters 555
_refine_ls_number_reflns 11168
_refine_ls_number_restraints 55
_refine_ls_restrained_S_all 0.983
_refine_ls_R_factor_all 0.0719
_refine_ls_R_factor_gt 0.0519
_refine_ls_shift/su_max 0.001
_refine_ls_shift/su_mean 0.000
_refine_ls_structure_factor_coef Fsqd
_refine_ls_weighting_details
; 
 w=1/[\s^2^(Fo^2^)+(0.0904P)^2^] 
 where P=(Fo^2^+2Fc^2^)/3 
;
_refine_ls_weighting_scheme calc
_refine_ls_wR_factor_gt 0.1324
_refine_ls_wR_factor_ref 0.1424
_reflns_Friedel_coverage 0.881
_reflns_Friedel_fraction_full 0.961
_reflns_Friedel_fraction_max 0.949
_reflns_number_gt 8574
_reflns_number_total 11168
_reflns_threshold_expression 'I > 2\s(I)'
_cod_data_source_file c5dt04777c2.cif
_cod_data_source_block 2c
_cod_depositor_comments 'Adding full bibliography for 7038734--7038741.cif.'
_cod_original_cell_volume 5485.3(16)
_cod_database_code 7038738
_shelx_space_group_comment
; 
The symmetry employed for this shelxl refinement is uniquely defined 
by the following loop, which should always be used as a source of 
symmetry information in preference to the above space-group names. 
They are only intended as comments. 
;
_shelx_estimated_absorpt_t_min 0.726
_shelx_estimated_absorpt_t_max 0.928
_shelxl_version_number 2013-2

loop_
_space_group_symop_operation_xyz
'x, y, z'
'-x, y, -z'
'x+1/2, y+1/2, z'
'-x+1/2, y+1/2, -z'

loop_
_atom_site_label
_atom_site_type_symbol
_atom_site_fract_x
_atom_site_fract_y
_atom_site_fract_z
_atom_site_U_iso_or_equiv
_atom_site_adp_type
_atom_site_occupancy
_atom_site_site_symmetry_order
_atom_site_calc_flag
_atom_site_refinement_flags_posn
_atom_site_refinement_flags_adp
Rh1 Rh 0.79013(2) 0.12059(4) 0.67804(5) 0.03921(18) Uani 1 1 d . .
Rh2 Rh 0.80066(3) -0.01054(4) 1.04519(5) 0.0451(2) Uani 1 1 d . .
N1 N 0.8123(3) 0.2624(5) 0.6796(6) 0.0479(18) Uani 1 1 d . .
N2 N 0.8666(3) 0.0873(5) 0.7258(5) 0.0405(16) Uani 1 1 d . .
N3 N 1.1230(3) 0.0124(5) 0.9023(6) 0.0493(19) Uani 1 1 d . .
O1 O 0.7931(2) 0.1292(4) 0.9802(4) 0.0453(13) Uani 1 1 d . .
O2 O 0.8052(2) 0.0077(4) 0.8997(4) 0.0462(14) Uani 1 1 d . .
O3 O 0.6476(4) 0.7262(9) 0.7260(7) 0.103(3) Uani 1 1 d . .
O4 O 0.6500(4) 0.6698(8) 0.5727(8) 0.113(4) Uani 1 1 d . .
O5 O 0.6561(4) 0.8280(8) 0.6019(8) 0.106(3) Uani 1 1 d . .
O6 O 0.8521(5) 0.7665(12) 0.9027(13) 0.162(6) Uani 1 1 d D .
O7 O 0.9340(11) 0.790(2) 0.899(3) 0.342(17) Uani 1 1 d D U
O8 O 0.8757(8) 0.7010(17) 0.7757(13) 0.254(12) Uani 1 1 d D U
S1 S 0.63782(10) 0.7441(2) 0.62470(19) 0.0597(6) Uani 1 1 d . .
S2 S 0.88721(17) 0.7241(4) 0.8790(4) 0.1177(16) Uani 1 1 d D .
F1 F 0.5590(3) 0.7708(9) 0.4670(8) 0.131(4) Uani 1 1 d . .
F2 F 0.5542(4) 0.8120(14) 0.6055(11) 0.205(8) Uani 1 1 d . U
F3 F 0.5554(5) 0.6658(16) 0.5800(13) 0.219(8) Uani 1 1 d . U
F4 F 0.9634(7) 0.625(2) 0.926(2) 0.351(15) Uani 1 1 d D U
F5 F 0.9385(8) 0.673(2) 1.0506(15) 0.295(12) Uani 1 1 d D U
F6 F 0.8940(9) 0.5639(14) 0.935(2) 0.298(12) Uani 1 1 d D U
C1 C 0.8189(3) 0.3094(6) 0.6046(7) 0.048(2) Uani 1 1 d . .
H1 H 0.8104 0.2787 0.5412 0.057 Uiso 1 1 calc R U
C2 C 0.8373(4) 0.4002(6) 0.6152(8) 0.054(2) Uani 1 1 d . .
H2 H 0.8416 0.4313 0.5603 0.065 Uiso 1 1 calc R U
C3 C 0.8496(4) 0.4455(6) 0.7074(8) 0.056(3) Uani 1 1 d . .
H3 H 0.8620 0.5084 0.7161 0.067 Uiso 1 1 calc R U
C4 C 0.8436(4) 0.3980(6) 0.7874(8) 0.057(3) Uani 1 1 d . .
H4 H 0.8522 0.4277 0.8513 0.068 Uiso 1 1 calc R U
C5 C 0.8251(4) 0.3075(6) 0.7721(7) 0.049(2) Uani 1 1 d . .
C6 C 0.8167(3) 0.2490(6) 0.8458(7) 0.049(2) Uani 1 1 d . .
H6 H 0.8210 0.2731 0.9106 0.058 Uiso 1 1 calc R U
C7 C 0.8025(4) 0.1600(6) 0.8209(7) 0.046(2) Uani 1 1 d . .
C8 C 0.7991(3) 0.0962(5) 0.9025(7) 0.0423(19) Uani 1 1 d . .
C9 C 0.8920(4) 0.1163(8) 0.6720(7) 0.053(2) Uani 1 1 d . .
H9 H 0.8751 0.1485 0.6102 0.064 Uiso 1 1 calc R U
C10 C 0.9415(4) 0.1019(7) 0.7019(7) 0.054(2) Uani 1 1 d . .
H10 H 0.9587 0.1268 0.6630 0.065 Uiso 1 1 calc R U
C11 C 0.9668(4) 0.0508(6) 0.7896(7) 0.046(2) Uani 1 1 d . .
C12 C 0.9370(4) 0.0147(7) 0.8388(7) 0.054(2) Uani 1 1 d . .
H12 H 0.9518 -0.0234 0.8973 0.064 Uiso 1 1 calc R U
C13 C 0.8896(4) 0.0320(7) 0.8063(7) 0.048(2) Uani 1 1 d . .
H13 H 0.8709 0.0046 0.8409 0.058 Uiso 1 1 calc R U
C14 C 1.1007(4) 0.0863(6) 0.8434(7) 0.051(2) Uani 1 1 d . .
H14 H 1.1206 0.1310 0.8266 0.062 Uiso 1 1 calc R U
C15 C 1.0513(4) 0.1006(7) 0.8067(8) 0.054(2) Uani 1 1 d . .
H15 H 1.0376 0.1548 0.7665 0.064 Uiso 1 1 calc R U
C16 C 1.0210(4) 0.0365(6) 0.8276(6) 0.044(2) Uani 1 1 d . .
C17 C 1.0438(4) -0.0423(6) 0.8856(7) 0.052(2) Uani 1 1 d . .
H17 H 1.0244 -0.0898 0.8997 0.062 Uiso 1 1 calc R U
C18 C 1.0933(4) -0.0512(6) 0.9215(7) 0.050(2) Uani 1 1 d . .
H18 H 1.1079 -0.1046 0.9622 0.060 Uiso 1 1 calc R U
C19 C 0.7563(3) -0.0161(6) 0.6375(6) 0.0424(18) Uani 1 1 d . .
C20 C 0.7227(3) 0.0440(6) 0.6553(7) 0.047(2) Uani 1 1 d . .
C21 C 0.7125(3) 0.1212(8) 0.5866(7) 0.0503(19) Uani 1 1 d . .
C22 C 0.7374(3) 0.1040(6) 0.5177(6) 0.048(2) Uani 1 1 d . .
C23 C 0.7643(4) 0.0198(6) 0.5481(7) 0.049(2) Uani 1 1 d . .
C24 C 0.7766(4) -0.1100(6) 0.6893(7) 0.048(2) Uani 1 1 d . .
H24A H 0.8032 -0.0977 0.7547 0.072 Uiso 1 1 calc R U
H24B H 0.7894 -0.1471 0.6468 0.072 Uiso 1 1 calc R U
H24C H 0.7502 -0.1455 0.6998 0.072 Uiso 1 1 calc R U
C25 C 0.6978(4) 0.0259(7) 0.7274(8) 0.059(3) Uani 1 1 d . .
H25A H 0.6723 -0.0227 0.6994 0.089 Uiso 1 1 calc R U
H25B H 0.6825 0.0846 0.7380 0.089 Uiso 1 1 calc R U
H25C H 0.7221 0.0039 0.7919 0.089 Uiso 1 1 calc R U
C26 C 0.6770(5) 0.2018(8) 0.5812(12) 0.080(4) Uani 1 1 d . .
H26A H 0.6639 0.1935 0.6342 0.119 Uiso 1 1 calc R U
H26B H 0.6498 0.2012 0.5150 0.119 Uiso 1 1 calc R U
H26C H 0.6945 0.2624 0.5908 0.119 Uiso 1 1 calc R U
C27 C 0.7315(4) 0.1657(10) 0.4302(8) 0.070(3) Uani 1 1 d . .
H27A H 0.7594 0.1564 0.4095 0.106 Uiso 1 1 calc R U
H27B H 0.7303 0.2321 0.4491 0.106 Uiso 1 1 calc R U
H27C H 0.7008 0.1494 0.3740 0.106 Uiso 1 1 calc R U
C28 C 0.7949(4) -0.0259(8) 0.4988(8) 0.061(3) Uani 1 1 d . .
H28A H 0.7773 -0.0806 0.4594 0.091 Uiso 1 1 calc R U
H28B H 0.8261 -0.0471 0.5506 0.091 Uiso 1 1 calc R U
H28C H 0.8016 0.0197 0.4541 0.091 Uiso 1 1 calc R U
C29 C 0.7980(4) -0.0725(7) 1.1796(7) 0.050(2) Uani 1 1 d . .
C30 C 0.7582(4) -0.0109(8) 1.1363(7) 0.057(2) Uani 1 1 d . .
C31 C 0.7278(5) -0.0417(8) 1.0383(9) 0.066(3) Uani 1 1 d . .
C32 C 0.7485(5) -0.1233(8) 1.0177(8) 0.070(3) Uani 1 1 d . .
C33 C 0.7939(4) -0.1441(7) 1.1043(9) 0.064(3) Uani 1 1 d D .
C34 C 0.8393(5) -0.0630(8) 1.2814(8) 0.071(3) Uani 1 1 d . .
H34A H 0.8403 0.0020 1.3060 0.106 Uiso 1 1 calc R U
H34B H 0.8707 -0.0779 1.2752 0.106 Uiso 1 1 calc R U
H34C H 0.8339 -0.1070 1.3291 0.106 Uiso 1 1 calc R U
C35 C 0.7484(5) 0.0770(8) 1.1880(10) 0.070(3) Uani 1 1 d . .
H35A H 0.7207 0.0649 1.2086 0.106 Uiso 1 1 calc R U
H35B H 0.7404 0.1306 1.1409 0.106 Uiso 1 1 calc R U
H35C H 0.7778 0.0921 1.2476 0.106 Uiso 1 1 calc R U
C36 C 0.6802(5) 0.0029(13) 0.9693(11) 0.098(5) Uani 1 1 d . .
H36A H 0.6773 -0.0030 0.8991 0.147 Uiso 1 1 calc R U
H36B H 0.6798 0.0700 0.9864 0.147 Uiso 1 1 calc R U
H36C H 0.6524 -0.0295 0.9775 0.147 Uiso 1 1 calc R U
C37 C 0.7337(6) -0.1829(10) 0.9236(9) 0.093(5) Uani 1 1 d . .
H37A H 0.7201 -0.2432 0.9350 0.139 Uiso 1 1 calc R U
H37B H 0.7627 -0.1951 0.9071 0.139 Uiso 1 1 calc R U
H37C H 0.7088 -0.1492 0.8676 0.139 Uiso 1 1 calc R U
C38 C 0.8249(5) -0.2264(8) 1.1165(10) 0.080(4) Uani 1 1 d D .
H38A H 0.8576 -0.2135 1.1681 0.120 Uiso 1 1 calc R U
H38B H 0.8281 -0.2408 1.0522 0.120 Uiso 1 1 calc R U
H38C H 0.8102 -0.2806 1.1374 0.120 Uiso 1 1 calc R U
C39 C 0.5733(8) 0.754(2) 0.5636(19) 0.146(9) Uani 1 1 d . .
C40 C 0.9251(11) 0.634(2) 0.958(2) 0.28(2) Uiso 1 1 d D .

loop_
_atom_site_aniso_label
_atom_site_aniso_U_11
_atom_site_aniso_U_22
_atom_site_aniso_U_33
_atom_site_aniso_U_23
_atom_site_aniso_U_13
_atom_site_aniso_U_12
Rh1 0.0553(4) 0.0338(3) 0.0381(3) -0.0032(3) 0.0285(3) -0.0046(3)
Rh2 0.0642(5) 0.0419(3) 0.0425(4) -0.0043(3) 0.0354(3) -0.0144(3)
N1 0.066(5) 0.045(4) 0.047(4) 0.002(3) 0.037(4) 0.002(3)
N2 0.046(4) 0.047(4) 0.033(4) 0.007(3) 0.021(3) 0.002(3)
N3 0.071(5) 0.044(4) 0.041(4) 0.002(3) 0.031(4) 0.005(3)
O1 0.068(4) 0.039(3) 0.041(3) -0.009(3) 0.035(3) -0.007(3)
O2 0.066(4) 0.037(3) 0.047(3) -0.003(2) 0.035(3) -0.010(3)
O3 0.097(7) 0.154(9) 0.054(5) 0.002(6) 0.024(5) -0.030(6)
O4 0.136(9) 0.112(8) 0.088(7) 0.012(6) 0.037(7) 0.044(7)
O5 0.120(8) 0.105(7) 0.089(7) -0.008(6) 0.036(6) -0.036(6)
O6 0.122(10) 0.179(14) 0.184(14) -0.034(11) 0.057(10) 0.044(10)
O7 0.38(3) 0.33(3) 0.40(4) 0.11(3) 0.24(3) 0.00(3)
O8 0.23(2) 0.26(2) 0.177(17) -0.084(16) -0.024(15) 0.114(17)
S1 0.0606(15) 0.0775(17) 0.0443(13) -0.0027(12) 0.0236(12) -0.0018(13)
S2 0.100(3) 0.158(4) 0.099(3) -0.043(3) 0.043(2) 0.014(3)
F1 0.100(7) 0.189(11) 0.083(6) -0.012(6) 0.010(5) 0.038(7)
F2 0.114(9) 0.33(2) 0.156(11) -0.068(13) 0.035(8) 0.073(11)
F3 0.143(11) 0.33(2) 0.191(14) -0.021(14) 0.076(10) -0.100(14)
F4 0.31(2) 0.30(2) 0.51(4) -0.06(3) 0.22(2) 0.08(2)
F5 0.26(2) 0.38(3) 0.23(2) -0.01(2) 0.083(17) 0.07(2)
F6 0.26(2) 0.28(2) 0.35(3) -0.06(2) 0.114(19) -0.083(18)
C1 0.054(6) 0.042(4) 0.052(5) 0.002(4) 0.025(5) 0.000(4)
C2 0.061(6) 0.049(5) 0.059(6) 0.012(4) 0.030(5) 0.000(4)
C3 0.074(7) 0.030(4) 0.078(7) -0.009(4) 0.044(6) -0.012(4)
C4 0.076(7) 0.043(5) 0.063(6) -0.005(4) 0.038(6) -0.009(5)
C5 0.063(6) 0.042(4) 0.052(5) 0.002(4) 0.033(5) 0.006(4)
C6 0.069(6) 0.046(4) 0.048(5) -0.006(4) 0.042(5) -0.005(4)
C7 0.058(6) 0.043(4) 0.050(5) -0.005(4) 0.033(5) -0.003(4)
C8 0.057(5) 0.037(5) 0.044(5) -0.007(3) 0.033(4) -0.007(3)
C9 0.067(6) 0.053(5) 0.042(4) 0.002(5) 0.025(4) -0.003(5)
C10 0.055(6) 0.064(6) 0.049(5) 0.004(4) 0.028(4) 0.002(4)
C11 0.057(6) 0.045(4) 0.047(5) 0.005(4) 0.033(4) -0.002(4)
C12 0.055(6) 0.071(6) 0.043(5) 0.009(4) 0.027(5) -0.002(5)
C13 0.065(7) 0.050(5) 0.039(5) 0.005(4) 0.030(5) 0.001(4)
C14 0.062(6) 0.048(5) 0.055(6) 0.012(4) 0.035(5) 0.002(4)
C15 0.058(6) 0.053(6) 0.054(5) 0.006(4) 0.026(5) 0.006(4)
C16 0.059(6) 0.044(4) 0.038(4) 0.000(4) 0.028(4) 0.002(4)
C17 0.058(6) 0.051(5) 0.054(6) 0.001(4) 0.030(5) -0.005(4)
C18 0.058(6) 0.047(5) 0.049(5) 0.005(4) 0.025(5) 0.006(4)
C19 0.055(5) 0.038(4) 0.037(4) -0.007(4) 0.021(4) -0.008(4)
C20 0.050(5) 0.050(5) 0.043(5) -0.007(4) 0.022(4) -0.011(4)
C21 0.046(5) 0.047(4) 0.059(5) -0.006(5) 0.021(4) -0.002(5)
C22 0.055(5) 0.050(5) 0.039(4) -0.001(4) 0.019(4) -0.010(4)
C23 0.064(6) 0.043(4) 0.048(5) -0.010(4) 0.030(5) -0.008(4)
C24 0.053(5) 0.045(4) 0.043(5) -0.001(4) 0.014(4) -0.018(4)
C25 0.070(7) 0.055(5) 0.070(7) -0.008(5) 0.045(6) -0.006(5)
C26 0.068(8) 0.061(7) 0.112(11) 0.001(7) 0.037(7) 0.004(5)
C27 0.065(7) 0.092(8) 0.044(6) 0.013(5) 0.009(5) -0.010(6)
C28 0.068(7) 0.067(6) 0.056(6) -0.012(5) 0.033(5) -0.008(5)
C29 0.069(7) 0.048(5) 0.050(5) 0.000(4) 0.043(5) -0.011(4)
C30 0.072(6) 0.056(5) 0.057(5) -0.004(5) 0.043(5) -0.021(5)
C31 0.091(9) 0.064(6) 0.068(7) 0.003(5) 0.057(7) -0.015(6)
C32 0.092(8) 0.066(6) 0.056(7) 0.006(5) 0.034(6) -0.041(6)
C33 0.098(8) 0.045(5) 0.070(7) 0.009(5) 0.056(7) -0.013(5)
C34 0.099(9) 0.070(7) 0.054(6) 0.011(5) 0.042(6) 0.002(6)
C35 0.086(8) 0.071(6) 0.078(8) -0.008(6) 0.058(7) -0.010(6)
C36 0.078(9) 0.139(14) 0.088(9) 0.016(10) 0.044(8) -0.023(9)
C37 0.153(14) 0.081(8) 0.054(7) -0.010(6) 0.051(8) -0.057(9)
C38 0.123(11) 0.057(6) 0.073(8) 0.012(6) 0.052(8) 0.000(7)
C39 0.118(15) 0.20(2) 0.141(19) -0.078(18) 0.068(15) -0.038(16)

loop_
_atom_type_symbol
_atom_type_description
_atom_type_scat_dispersion_real
_atom_type_scat_dispersion_imag
_atom_type_scat_source
C C 0.0033 0.0016 'International Tables Vol C Tables 4.2.6.8 and 6.1.1.4'
H H 0.0000 0.0000 'International Tables Vol C Tables 4.2.6.8 and 6.1.1.4'
N N 0.0061 0.0033 'International Tables Vol C Tables 4.2.6.8 and 6.1.1.4'
O O 0.0106 0.0060 'International Tables Vol C Tables 4.2.6.8 and 6.1.1.4'
F F 0.0171 0.0103 'International Tables Vol C Tables 4.2.6.8 and 6.1.1.4'
S S 0.1246 0.1234 'International Tables Vol C Tables 4.2.6.8 and 6.1.1.4'
Rh Rh -1.1178 0.9187 'International Tables Vol C Tables 4.2.6.8 and 6.1.1.4'

loop_
_geom_angle_atom_site_label_1
_geom_angle_atom_site_label_2
_geom_angle_atom_site_label_3
_geom_angle
_geom_angle_site_symmetry_1
_geom_angle_site_symmetry_3
C7 Rh1 N1 77.9(3) . .
C7 Rh1 N2 88.5(3) . .
N1 Rh1 N2 85.6(3) . .
C7 Rh1 C19 114.2(3) . .
N1 Rh1 C19 165.5(3) . .
N2 Rh1 C19 102.1(3) . .
C7 Rh1 C21 111.0(4) . .
N1 Rh1 C21 104.7(4) . .
N2 Rh1 C21 159.4(3) . .
C19 Rh1 C21 64.3(4) . .
C7 Rh1 C20 95.3(3) . .
N1 Rh1 C20 137.5(3) . .
N2 Rh1 C20 136.6(3) . .
C19 Rh1 C20 37.7(3) . .
C21 Rh1 C20 38.4(4) . .
C7 Rh1 C23 153.5(3) . .
N1 Rh1 C23 128.4(3) . .
N2 Rh1 C23 96.3(3) . .
C19 Rh1 C23 39.3(3) . .
C21 Rh1 C23 63.2(4) . .
C20 Rh1 C23 63.6(3) . .
C7 Rh1 C22 149.0(4) . .
N1 Rh1 C22 101.6(3) . .
N2 Rh1 C22 122.6(3) . .
C19 Rh1 C22 63.9(3) . .
C21 Rh1 C22 38.6(3) . .
C20 Rh1 C22 63.8(3) . .
C23 Rh1 C22 36.5(4) . .
N3 Rh2 C33 104.1(4) 2_757 .
N3 Rh2 C30 125.2(3) 2_757 .
C33 Rh2 C30 65.4(4) . .
N3 Rh2 C32 140.6(4) 2_757 .
C33 Rh2 C32 40.4(5) . .
C30 Rh2 C32 64.2(4) . .
N3 Rh2 C29 98.0(3) 2_757 .
C33 Rh2 C29 39.9(4) . .
C30 Rh2 C29 38.3(4) . .
C32 Rh2 C29 66.0(4) . .
N3 Rh2 C31 162.9(4) 2_757 .
C33 Rh2 C31 65.9(4) . .
C30 Rh2 C31 38.8(4) . .
C32 Rh2 C31 37.7(5) . .
C29 Rh2 C31 65.3(4) . .
N3 Rh2 O2 83.1(3) 2_757 .
C33 Rh2 O2 123.1(3) . .
C30 Rh2 O2 149.6(3) . .
C32 Rh2 O2 102.3(3) . .
C29 Rh2 O2 162.7(3) . .
C31 Rh2 O2 113.9(4) . .
N3 Rh2 O1 86.3(3) 2_757 .
C33 Rh2 O1 169.2(4) . .
C30 Rh2 O1 106.2(3) . .
C32 Rh2 O1 130.7(4) . .
C29 Rh2 O1 136.7(3) . .
C31 Rh2 O1 103.3(4) . .
O2 Rh2 O1 60.48(19) . .
N3 Rh2 C8 83.5(3) 2_757 .
C33 Rh2 C8 152.1(4) . .
C30 Rh2 C8 131.7(4) . .
C32 Rh2 C8 120.2(4) . .
C29 Rh2 C8 167.1(3) . .
C31 Rh2 C8 111.9(4) . .
O2 Rh2 C8 30.0(2) . .
O1 Rh2 C8 30.4(2) . .
C1 N1 C5 118.1(8) . .
C1 N1 Rh1 127.0(6) . .
C5 N1 Rh1 114.7(6) . .
C9 N2 C13 118.0(8) . .
C9 N2 Rh1 120.1(6) . .
C13 N2 Rh1 121.8(6) . .
C14 N3 C18 116.4(8) . .
C14 N3 Rh2 123.0(6) . 2_757
C18 N3 Rh2 120.5(6) . 2_757
C8 O1 Rh2 90.9(5) . .
C8 O2 Rh2 91.5(5) . .
O5 S1 O3 117.0(7) . .
O5 S1 O4 108.2(7) . .
O3 S1 O4 115.1(7) . .
O5 S1 C39 104.7(12) . .
O3 S1 C39 106.9(10) . .
O4 S1 C39 103.6(9) . .
O6 S2 O8 117.5(11) . .
O6 S2 O7 112.8(16) . .
O8 S2 O7 99.7(17) . .
O6 S2 C40 120.9(14) . .
O8 S2 C40 109.9(13) . .
O7 S2 C40 90.8(16) . .
N1 C1 C2 122.9(9) . .
C1 C2 C3 118.9(9) . .
C2 C3 C4 119.5(8) . .
C5 C4 C3 118.8(9) . .
C4 C5 N1 121.8(9) . .
C4 C5 C6 125.9(9) . .
N1 C5 C6 112.3(8) . .
C7 C6 C5 118.1(8) . .
C6 C7 C8 117.5(8) . .
C6 C7 Rh1 116.8(7) . .
C8 C7 Rh1 125.6(6) . .
O2 C8 O1 117.0(7) . .
O2 C8 C7 121.0(7) . .
O1 C8 C7 121.9(7) . .
O2 C8 Rh2 58.4(4) . .
O1 C8 Rh2 58.6(4) . .
C7 C8 Rh2 175.6(7) . .
N2 C9 C10 122.6(9) . .
C9 C10 C11 119.9(9) . .
C10 C11 C12 114.8(9) . .
C10 C11 C16 122.0(7) . .
C12 C11 C16 123.2(8) . .
C13 C12 C11 122.0(9) . .
C12 C13 N2 122.1(8) . .
N3 C14 C15 123.6(8) . .
C14 C15 C16 120.1(9) . .
C15 C16 C17 116.6(9) . .
C15 C16 C11 121.4(8) . .
C17 C16 C11 122.0(8) . .
C18 C17 C16 120.2(9) . .
C17 C18 N3 123.1(9) . .
C20 C19 C23 107.8(8) . .
C20 C19 C24 127.7(8) . .
C23 C19 C24 124.0(8) . .
C20 C19 Rh1 72.0(5) . .
C23 C19 Rh1 73.6(5) . .
C24 C19 Rh1 126.5(6) . .
C19 C20 C21 108.5(8) . .
C19 C20 C25 125.9(9) . .
C21 C20 C25 125.4(9) . .
C19 C20 Rh1 70.3(5) . .
C21 C20 Rh1 70.2(5) . .
C25 C20 Rh1 129.7(7) . .
C20 C21 C22 108.3(8) . .
C20 C21 C26 124.5(9) . .
C22 C21 C26 126.9(10) . .
C20 C21 Rh1 71.4(5) . .
C22 C21 Rh1 74.0(5) . .
C26 C21 Rh1 125.4(8) . .
C23 C22 C21 107.4(8) . .
C23 C22 C27 129.3(9) . .
C21 C22 C27 123.2(9) . .
C23 C22 Rh1 71.5(5) . .
C21 C22 Rh1 67.4(5) . .
C27 C22 Rh1 128.3(7) . .
C22 C23 C19 107.7(8) . .
C22 C23 C28 126.3(9) . .
C19 C23 C28 126.0(9) . .
C22 C23 Rh1 72.0(5) . .
C19 C23 Rh1 67.1(5) . .
C28 C23 Rh1 126.7(7) . .
C30 C29 C33 106.5(9) . .
C30 C29 C34 127.2(9) . .
C33 C29 C34 126.2(10) . .
C30 C29 Rh2 69.9(5) . .
C33 C29 Rh2 68.7(5) . .
C34 C29 Rh2 122.8(7) . .
C29 C30 C31 110.8(10) . .
C29 C30 C35 124.7(9) . .
C31 C30 C35 124.5(11) . .
C29 C30 Rh2 71.8(5) . .
C31 C30 Rh2 71.7(6) . .
C35 C30 Rh2 124.0(7) . .
C32 C31 C30 107.8(11) . .
C32 C31 C36 125.4(12) . .
C30 C31 C36 126.8(12) . .
C32 C31 Rh2 70.9(7) . .
C30 C31 Rh2 69.5(6) . .
C36 C31 Rh2 127.1(8) . .
C31 C32 C33 108.5(10) . .
C31 C32 C37 130.9(13) . .
C33 C32 C37 120.3(12) . .
C31 C32 Rh2 71.5(6) . .
C33 C32 Rh2 68.6(5) . .
C37 C32 Rh2 121.5(7) . .
C38 C33 C29 126.9(11) . .
C38 C33 C32 126.3(11) . .
C29 C33 C32 106.4(9) . .
C38 C33 Rh2 128.1(8) . .
C29 C33 Rh2 71.4(5) . .
C32 C33 Rh2 71.0(5) . .
F2 C39 F1 111(3) . .
F2 C39 F3 104(2) . .
F1 C39 F3 110.5(17) . .
F2 C39 S1 113.5(15) . .
F1 C39 S1 113.1(15) . .
F3 C39 S1 104(2) . .
F6 C40 F5 118(3) . .
F6 C40 F4 115(3) . .
F5 C40 F4 113(3) . .
F6 C40 S2 100.1(19) . .
F5 C40 S2 102.5(19) . .
F4 C40 S2 104.8(19) . .

loop_
_geom_bond_atom_site_label_1
_geom_bond_atom_site_label_2
_geom_bond_distance
_geom_bond_site_symmetry_2
Rh1 C7 2.016(9) .
Rh1 N1 2.102(7) .
Rh1 N2 2.135(7) .
Rh1 C19 2.146(8) .
Rh1 C21 2.153(9) .
Rh1 C20 2.169(9) .
Rh1 C23 2.235(9) .
Rh1 C22 2.241(9) .
Rh2 N3 2.099(8) 2_757
Rh2 C33 2.106(9) .
Rh2 C30 2.119(8) .
Rh2 C32 2.139(10) .
Rh2 C29 2.143(8) .
Rh2 C31 2.147(12) .
Rh2 O2 2.153(6) .
Rh2 O1 2.156(6) .
Rh2 C8 2.525(8) .
N1 C1 1.336(11) .
N1 C5 1.385(12) .
N2 C9 1.324(11) .
N2 C13 1.342(11) .
N3 C14 1.345(12) .
N3 C18 1.351(12) .
N3 Rh2 2.099(8) 2_757
O1 C8 1.280(9) .
O2 C8 1.265(9) .
O3 S1 1.390(9) .
O4 S1 1.408(11) .
O5 S1 1.390(11) .
O6 S2 1.342(12) .
O7 S2 1.59(2) .
O8 S2 1.424(17) .
S1 C39 1.76(2) .
S2 C40 1.78(3) .
F1 C39 1.31(3) .
F2 C39 1.27(2) .
F3 C39 1.40(3) .
F4 C40 1.37(2) .
F5 C40 1.35(2) .
F6 C40 1.30(2) .
C1 C2 1.378(13) .
C2 C3 1.385(14) .
C3 C4 1.394(14) .
C4 C5 1.373(13) .
C5 C6 1.435(12) .
C6 C7 1.328(13) .
C7 C8 1.506(12) .
C9 C10 1.364(13) .
C10 C11 1.394(13) .
C11 C12 1.408(12) .
C11 C16 1.488(12) .
C12 C13 1.313(14) .
C14 C15 1.355(14) .
C15 C16 1.379(13) .
C16 C17 1.397(13) .
C17 C18 1.350(14) .
C19 C20 1.396(12) .
C19 C23 1.476(12) .
C19 C24 1.525(13) .
C20 C21 1.422(14) .
C20 C25 1.496(13) .
C21 C22 1.453(12) .
C21 C26 1.524(15) .
C22 C23 1.402(13) .
C22 C27 1.481(14) .
C23 C28 1.483(13) .
C29 C30 1.398(15) .
C29 C33 1.449(14) .
C29 C34 1.507(16) .
C30 C31 1.416(16) .
C30 C35 1.527(15) .
C31 C32 1.383(18) .
C31 C36 1.510(19) .
C32 C33 1.466(18) .
C32 C37 1.506(17) .
C33 C38 1.445(14) .

loop_
_platon_squeeze_void_nr
_platon_squeeze_void_average_x
_platon_squeeze_void_average_y
_platon_squeeze_void_average_z
_platon_squeeze_void_volume
_platon_squeeze_void_count_electrons
1 0.000 -0.419 0.443 863.8 194.1
2 0.500 0.081 0.549 863.8 194.1
